data_7115914
loop_
_publ_author_name
'Bjarke S. Donslund'
'Kim Soholm Halskov'
'Lars A. Leth'
'Bruno Matos Paz'
'Karl Anker Jorgensen'

_publ_section_title
;
 Organocatalytic asymmetric strategies to carbocyclic structures by
 gamma-alkylation-annulation sequences
;
_journal_name_full Chem.Commun.
_journal_page_first 13676
_journal_paper_doi 10.1039/C4cc06556E
_journal_volume 50
_journal_year 2014
_chemical_absolute_configuration ad
_chemical_formula_moiety 'C20 H18 O2 S'
_chemical_formula_sum 'C20 H18 O2 S'
_chemical_formula_weight 322.40
_chemical_name_common 2013_06_26
_chemical_name_systematic
;
 ?
;
_space_group_crystal_system triclinic
_space_group_IT_number 1
_space_group_name_Hall 'P 1'
_space_group_name_H-M_alt 'P 1'
_symmetry_space_group_name_Hall 'P 1'
_symmetry_space_group_name_H-M 'P 1'
_atom_sites_solution_hydrogens geom
_atom_sites_solution_primary direct
_atom_sites_solution_secondary difmap
_audit_creation_date 2013-06-28
_audit_creation_method
;
  Olex2 1.2
  (compiled Apr 23 2013 17:54:37, GUI svn.r4466)
;
_cell_angle_alpha 103.126(5)
_cell_angle_beta 98.144(7)
_cell_angle_gamma 98.902(5)
_cell_formula_units_Z 2
_cell_length_a 8.0288(16)
_cell_length_b 9.2244(19)
_cell_length_c 11.460(3)
_cell_measurement_reflns_used 9945
_cell_measurement_temperature 100
_cell_measurement_theta_max 21.93
_cell_measurement_theta_min 2.30
_cell_volume 802.7(3)
_computing_data_reduction 'SAINT v8.27A (Bruker, 2012)'
_computing_molecular_graphics
;
O. V. Dolomanov, L. J. Bourhis, R. J. Gildea, J. A. K. Howard and H. Puschmann,
OLEX2: a complete structure solution, refinement and analysis program.
J. Appl. Cryst. (2009). 42, 339-341.
;
_computing_publication_material
;
O. V. Dolomanov, L. J. Bourhis, R. J. Gildea, J. A. K. Howard and H. Puschmann,
OLEX2: a complete structure solution, refinement and analysis program.
J. Appl. Cryst. (2009). 42, 339-341.
;
_computing_structure_refinement
;
SHELXL, G.M. Sheldrick, Acta Cryst.
(2008). A64, 112-122
;
_computing_structure_solution
;
SHELXS, G.M. Sheldrick, Acta Cryst.
(2008). A64, 112-122
;
_diffrn_ambient_temperature 100
_diffrn_detector_area_resol_mean 8
_diffrn_measured_fraction_theta_full 0.983
_diffrn_measured_fraction_theta_max 0.983
_diffrn_measurement_device_type 'Bruker SMART APEX CCD area detector'
_diffrn_measurement_method '\w and \f scans'
_diffrn_radiation_monochromator graphite
_diffrn_radiation_type MoK\a
_diffrn_radiation_wavelength 0.56086
_diffrn_reflns_av_R_equivalents 0.0489
_diffrn_reflns_av_unetI/netI 0.0468
_diffrn_reflns_limit_h_max 10
_diffrn_reflns_limit_h_min -10
_diffrn_reflns_limit_k_max 12
_diffrn_reflns_limit_k_min -12
_diffrn_reflns_limit_l_max 15
_diffrn_reflns_limit_l_min -14
_diffrn_reflns_number 36305
_diffrn_reflns_theta_full 21.95
_diffrn_reflns_theta_max 21.95
_diffrn_reflns_theta_min 1.46
_diffrn_source 'sealed tube'
_diffrn_standards_number 0
_exptl_absorpt_coefficient_mu 0.115
_exptl_absorpt_correction_T_max 1.0000
_exptl_absorpt_correction_T_min 0.7902
_exptl_absorpt_correction_type multi-scan
_exptl_absorpt_process_details
;
SADABS-2012/1 (Bruker,2012) was used for absorption correction.
wR2(int) was 0.1306 before and 0.0568 after correction.
The Ratio of minimum to maximum transmission is 0.7902.
The \l/2 correction factor is 0.0015.
;
_exptl_crystal_colour 'clear light colourless'
_exptl_crystal_colour_lustre clear
_exptl_crystal_colour_modifier light
_exptl_crystal_colour_primary colourless
_exptl_crystal_density_diffrn 1.334
_exptl_crystal_density_method 'not measured'
_exptl_crystal_description irregular
_exptl_crystal_F_000 340
_exptl_crystal_size_max 0.2
_exptl_crystal_size_mid 0.08
_exptl_crystal_size_min 0.07
_refine_diff_density_max 0.421
_refine_diff_density_min -0.532
_refine_diff_density_rms 0.070
_refine_ls_abs_structure_details 'Flack H D (1983), Acta Cryst. A39, 876-881'
_refine_ls_abs_structure_Flack -0.07(17)
_refine_ls_extinction_method none
_refine_ls_goodness_of_fit_ref 1.057
_refine_ls_hydrogen_treatment constr
_refine_ls_matrix_type full
_refine_ls_number_parameters 415
_refine_ls_number_reflns 7505
_refine_ls_number_restraints 3
_refine_ls_restrained_S_all 1.057
_refine_ls_R_factor_all 0.0798
_refine_ls_R_factor_gt 0.0563
_refine_ls_shift/su_max 0.000
_refine_ls_shift/su_mean 0.000
_refine_ls_structure_factor_coef Fsqd
_refine_ls_weighting_details 'calc w=1/[\s^2^(Fo^2^)+(0.0305P)^2^+1.4036P] where P=(Fo^2^+2Fc^2^)/3'
_refine_ls_weighting_scheme calc
_refine_ls_wR_factor_gt 0.1228
_refine_ls_wR_factor_ref 0.1354
_reflns_number_gt 6054
_reflns_number_total 7505
_reflns_threshold_expression >2sigma(I)
_cod_data_source_file c4cc06556e2.cif
_cod_data_source_block 2013_06_26
_cod_database_code 7115914
_olex2_refinement_description
;
1. Fixed Uiso
 At 1.2 times of:
  All C(H) groups, All C(H,H) groups
2.a Ternary CH refined with riding coordinates:
 C29(H29), C36(H36)
2.b Secondary CH2 refined with riding coordinates:
 C20(H20A,H20B), C24(H24A,H24B), C26(H26A,H26B), C32(H32A,H32B), C37(H37A,
 H37B), C43(H43A,H43B)
2.c Aromatic/amide H refined with riding coordinates:
 C11(H11), C12(H12), C14(H14), C15(H15), C17(H17), C18(H18), C19(H19),
 C21(H21), C23(H23), C25(H25), C27(H27), C28(H28), C30(H30), C31(H31), C35(H35),
  C38(H38), C39(H39), C40(H40), C41(H41), C42(H42), C1(H1), C2(H2)
;

loop_
_space_group_symop_id
_space_group_symop_operation_xyz
1 'x, y, z'

loop_
_atom_site_label
_atom_site_type_symbol
_atom_site_fract_x
_atom_site_fract_y
_atom_site_fract_z
_atom_site_U_iso_or_equiv
_atom_site_adp_type
_atom_site_occupancy
_atom_site_symmetry_multiplicity
_atom_site_calc_flag
_atom_site_refinement_flags
S1 S -0.30578(10) -0.70082(10) -0.88771(8) 0.0219(3) Uani 1 1 d .
S2 S 0.26395(10) -0.32112(11) -1.13888(8) 0.0211(2) Uani 1 1 d .
O1 O 0.2982(4) -0.4643(4) -1.2001(3) 0.0294(8) Uani 1 1 d .
O2 O -0.3351(4) -0.5571(4) -0.8231(3) 0.0302(9) Uani 1 1 d .
O3 O 0.3700(4) -0.2388(4) -1.0243(3) 0.0301(9) Uani 1 1 d .
O4 O -0.4189(4) -0.7807(4) -1.0014(3) 0.0293(8) Uani 1 1 d .
C5 C -0.3097(6) -1.0124(6) -0.6286(5) 0.0227(11) Uani 1 1 d .
C6 C -0.2985(5) -0.8226(6) -0.7902(4) 0.0209(11) Uani 1 1 d .
C7 C 0.2692(6) -0.2045(6) -1.2395(5) 0.0230(11) Uani 1 1 d .
C8 C -0.0950(6) -0.6732(6) -0.9160(5) 0.0244(11) Uani 1 1 d .
C9 C 0.2747(6) -0.0073(6) -1.3979(5) 0.0230(11) Uani 1 1 d .
C10 C -0.2973(6) -1.1102(6) -0.5432(5) 0.0244(11) Uani 1 1 d .
C11 C 0.3314(6) -0.0554(6) -1.1971(5) 0.0247(11) Uani 1 1 d .
H11 H 0.3709 -0.0136 -1.1121 0.030 Uiso 1 1 calc R
C12 C -0.3708(6) -1.0672(6) -0.7490(5) 0.0250(11) Uani 1 1 d .
H12 H -0.4069 -1.1736 -0.7823 0.030 Uiso 1 1 calc R
C13 C 0.0510(5) -0.3493(6) -1.1144(4) 0.0211(10) Uani 1 1 d .
C14 C -0.3821(6) -0.9653(6) -0.8287(5) 0.0259(12) Uani 1 1 d .
H14 H -0.4495 -1.0011 -0.9083 0.031 Uiso 1 1 calc R
C15 C 0.3394(6) 0.0426(6) -1.2785(5) 0.0256(12) Uani 1 1 d .
H15 H 0.3924 0.1463 -1.2463 0.031 Uiso 1 1 calc R
C16 C 0.2799(6) 0.0923(7) -1.4831(5) 0.0270(12) Uani 1 1 d .
C17 C -0.0071(7) -0.2309(7) -1.0442(6) 0.0344(13) Uani 1 1 d .
H17 H 0.0651 -0.1339 -1.0116 0.041 Uiso 1 1 calc R
C18 C 0.2497(7) 0.1304(9) -1.6860(6) 0.0439(16) Uani 1 1 d .
H18 H 0.2213 0.0892 -1.7717 0.053 Uiso 1 1 calc R
C19 C -0.0555(6) -0.4908(6) -1.1643(4) 0.0272(11) Uani 1 1 d .
H19 H -0.0145 -0.5698 -1.2140 0.033 Uiso 1 1 calc R
C20 C -0.1872(5) -0.7641(5) -0.6656(4) 0.0215(9) Uani 1 1 d .
H20A H -0.1763 -0.6528 -0.6379 0.026 Uiso 1 1 calc R
H20B H -0.0711 -0.7867 -0.6688 0.026 Uiso 1 1 calc R
C21 C 0.0138(6) -0.5360(6) -0.8632(5) 0.0299(12) Uani 1 1 d .
H21 H -0.0226 -0.4567 -0.8104 0.036 Uiso 1 1 calc R
C22 C 0.2337(7) 0.0318(8) -1.6095(6) 0.0376(14) Uani 1 1 d .
C23 C -0.0440(8) -0.7895(7) -0.9937(6) 0.0385(14) Uani 1 1 d .
H23 H -0.1212 -0.8832 -1.0302 0.046 Uiso 1 1 calc R
C24 C 0.2164(8) -0.2747(6) -1.3721(4) 0.0427(13) Uani 1 1 d .
H24A H 0.1101 -0.3514 -1.3853 0.051 Uiso 1 1 calc R
H24B H 0.3064 -0.3290 -1.3999 0.051 Uiso 1 1 calc R
C25 C -0.3168(6) -1.2674(6) -0.5857(5) 0.0325(11) Uani 1 1 d .
H25 H -0.3352 -1.3121 -0.6709 0.039 Uiso 1 1 calc R
C26 C 0.1956(7) -0.2294(6) -1.5789(4) 0.0444(12) Uani 1 1 d .
H26A H 0.1132 -0.3270 -1.6108 0.053 Uiso 1 1 calc R
H26B H 0.3120 -0.2512 -1.5826 0.053 Uiso 1 1 calc R
C27 C 0.1787(7) -0.5168(9) -0.8893(6) 0.0478(18) Uani 1 1 d .
H27 H 0.2559 -0.4228 -0.8540 0.057 Uiso 1 1 calc R
C28 C -0.2196(6) -0.5165(7) -1.1418(5) 0.0348(13) Uani 1 1 d .
H28 H -0.2917 -0.6135 -1.1744 0.042 Uiso 1 1 calc R
C29 C -0.2681(6) -0.8403(6) -0.5770(4) 0.0231(10) Uani 1 1 d .
H29 H -0.3786 -0.8053 -0.5683 0.028 Uiso 1 1 calc R
C30 C -0.2786(7) -0.4000(8) -1.0713(6) 0.0430(16) Uani 1 1 d .
H30 H -0.3921 -0.4172 -1.0558 0.052 Uiso 1 1 calc R
C31 C 0.2309(8) -0.6301(11) -0.9644(8) 0.062(2) Uani 1 1 d .
H31 H 0.3442 -0.6151 -0.9807 0.074 Uiso 1 1 calc R
C32 C 0.1607(9) -0.1303(9) -1.6604(6) 0.060(2) Uani 1 1 d .
H32A H 0.2058 -0.1659 -1.7356 0.073 Uiso 1 1 calc R
H32B H 0.0349 -0.1422 -1.6839 0.073 Uiso 1 1 calc R
C33 C -0.2667(6) -1.0462(7) -0.4178(5) 0.0289(12) Uani 1 1 d .
C35 C -0.3098(6) -1.3579(6) -0.5060(5) 0.0414(12) Uani 1 1 d .
H35 H -0.3229 -1.4645 -0.5364 0.050 Uiso 1 1 calc R
C36 C 0.1853(7) -0.1692(7) -1.4503(5) 0.0400(14) Uani 1 1 d .
H36 H 0.0612 -0.1648 -1.4527 0.048 Uiso 1 1 calc R
C37 C -0.2371(7) -0.8760(6) -0.3654(5) 0.0301(11) Uani 1 1 d .
H37A H -0.1615 -0.8476 -0.2843 0.036 Uiso 1 1 calc R
H37B H -0.3478 -0.8449 -0.3550 0.036 Uiso 1 1 calc R
C38 C -0.2615(7) -1.1409(7) -0.3382(5) 0.0363(13) Uani 1 1 d .
H38 H -0.2422 -1.0977 -0.2527 0.044 Uiso 1 1 calc R
C39 C -0.1742(8) -0.2581(8) -1.0228(7) 0.0470(17) Uani 1 1 d .
H39 H -0.2170 -0.1789 -0.9748 0.056 Uiso 1 1 calc R
C40 C 0.1202(10) -0.7675(10) -1.0175(7) 0.060(2) Uani 1 1 d .
H40 H 0.1574 -0.8465 -1.0702 0.072 Uiso 1 1 calc R
C41 C 0.3295(6) 0.2513(6) -1.4370(6) 0.0349(12) Uani 1 1 d .
H41 H 0.3556 0.2944 -1.3514 0.042 Uiso 1 1 calc R
C42 C -0.2838(7) -1.2949(7) -0.3820(5) 0.0436(14) Uani 1 1 d .
H42 H -0.2815 -1.3583 -0.3272 0.052 Uiso 1 1 calc R
C43 C -0.1541(5) -0.7946(5) -0.4510(4) 0.0255(9) Uani 1 1 d .
H43A H -0.1369 -0.6835 -0.4175 0.031 Uiso 1 1 calc R
H43B H -0.0405 -0.8214 -0.4577 0.031 Uiso 1 1 calc R
C1 C 0.3401(6) 0.3447(6) -1.5162(5) 0.0427(13) Uani 1 1 d .
H1 H 0.3721 0.4517 -1.4847 0.051 Uiso 1 1 calc R
C2 C 0.3040(6) 0.2817(8) -1.6421(6) 0.0460(15) Uani 1 1 d .
H2 H 0.3175 0.3448 -1.6964 0.055 Uiso 1 1 calc R

loop_
_atom_site_aniso_label
_atom_site_aniso_U_11
_atom_site_aniso_U_22
_atom_site_aniso_U_33
_atom_site_aniso_U_23
_atom_site_aniso_U_13
_atom_site_aniso_U_12
S1 0.0196(5) 0.0236(6) 0.0197(6) 0.0018(5) 0.0001(4) 0.0046(4)
S2 0.0171(5) 0.0239(6) 0.0207(6) 0.0027(5) 0.0002(4) 0.0062(4)
O1 0.0304(17) 0.031(2) 0.032(2) 0.0069(17) 0.0097(15) 0.0165(16)
O2 0.0314(18) 0.028(2) 0.030(2) -0.0013(17) 0.0053(15) 0.0143(15)
O3 0.0290(18) 0.031(2) 0.023(2) 0.0060(16) -0.0083(14) -0.0035(15)
O4 0.0263(17) 0.030(2) 0.025(2) 0.0049(16) -0.0070(14) 0.0009(15)
C5 0.0122(19) 0.031(3) 0.026(3) 0.004(2) 0.0052(18) 0.0090(19)
C6 0.015(2) 0.028(3) 0.017(2) 0.001(2) 0.0021(17) 0.0029(19)
C7 0.019(2) 0.026(3) 0.023(3) 0.004(2) 0.0043(18) 0.0054(19)
C8 0.023(2) 0.033(3) 0.021(2) 0.009(2) 0.0047(18) 0.011(2)
C9 0.021(2) 0.023(3) 0.023(3) 0.006(2) 0.0028(18) 0.0008(19)
C10 0.021(2) 0.029(3) 0.025(2) 0.006(2) 0.0046(17) 0.0090(18)
C11 0.029(2) 0.024(3) 0.015(2) -0.003(2) 0.0030(18) -0.002(2)
C12 0.027(2) 0.026(3) 0.021(3) 0.006(2) 0.0038(19) 0.003(2)
C13 0.021(2) 0.023(3) 0.024(3) 0.013(2) 0.0023(18) 0.0072(18)
C14 0.022(2) 0.031(3) 0.022(3) 0.004(2) -0.0006(18) 0.005(2)
C15 0.024(2) 0.021(3) 0.028(3) -0.001(2) 0.006(2) 0.001(2)
C16 0.0126(18) 0.038(3) 0.032(3) 0.012(2) 0.0025(17) 0.0058(18)
C17 0.043(3) 0.029(3) 0.043(3) 0.016(2) 0.023(2) 0.018(2)
C18 0.026(2) 0.076(5) 0.038(3) 0.033(3) 0.002(2) 0.010(3)
C19 0.024(2) 0.035(3) 0.018(3) 0.009(2) -0.0057(18) -0.001(2)
C20 0.0152(18) 0.023(2) 0.0218(19) 0.0018(15) 0.0010(14) -0.0008(15)
C21 0.027(2) 0.037(3) 0.028(3) 0.018(3) -0.003(2) 0.004(2)
C22 0.026(3) 0.052(4) 0.031(3) 0.016(3) -0.004(2) -0.004(2)
C23 0.051(3) 0.034(3) 0.046(3) 0.022(3) 0.025(3) 0.023(3)
C24 0.072(4) 0.023(2) 0.023(2) -0.0010(17) -0.006(2) 0.003(2)
C25 0.033(2) 0.031(3) 0.034(2) 0.0080(19) 0.0008(19) 0.0115(19)
C26 0.071(4) 0.037(3) 0.023(2) 0.0016(18) 0.002(2) 0.018(3)
C27 0.019(2) 0.078(5) 0.055(4) 0.047(4) -0.004(2) 0.000(3)
C28 0.026(2) 0.046(3) 0.033(3) 0.021(3) -0.006(2) 0.001(2)
C29 0.025(2) 0.023(2) 0.017(2) 0.0024(16) -0.0004(15) 0.0007(16)
C30 0.019(2) 0.070(5) 0.058(4) 0.048(4) 0.010(2) 0.012(3)
C31 0.029(3) 0.112(7) 0.086(6) 0.085(6) 0.024(3) 0.037(4)
C32 0.074(4) 0.065(4) 0.031(3) 0.010(3) 0.001(3) -0.012(3)
C33 0.025(2) 0.037(3) 0.029(3) 0.010(2) 0.006(2) 0.013(2)
C35 0.045(3) 0.035(3) 0.048(3) 0.014(2) 0.006(2) 0.017(2)
C36 0.050(3) 0.039(3) 0.023(2) 0.003(2) 0.000(2) -0.002(2)
C37 0.039(2) 0.034(3) 0.010(2) 0.0006(18) 0.0013(17) -0.003(2)
C38 0.040(3) 0.040(3) 0.028(3) 0.010(2) 0.002(2) 0.009(2)
C39 0.051(3) 0.054(4) 0.061(4) 0.035(3) 0.031(3) 0.036(3)
C40 0.072(4) 0.082(6) 0.073(5) 0.057(4) 0.057(4) 0.063(4)
C41 0.032(2) 0.033(3) 0.046(3) 0.015(2) 0.013(2) 0.013(2)
C42 0.053(3) 0.047(3) 0.044(3) 0.028(2) 0.009(3) 0.024(3)
C43 0.0187(18) 0.032(2) 0.0220(19) 0.0013(15) -0.0002(15) 0.0040(17)
C1 0.039(3) 0.039(3) 0.061(3) 0.024(2) 0.017(3) 0.017(2)
C2 0.028(3) 0.062(4) 0.067(4) 0.043(3) 0.014(2) 0.018(2)

loop_
_atom_type_symbol
_atom_type_description
_atom_type_scat_dispersion_real
_atom_type_scat_dispersion_imag
_atom_type_scat_source
C C 0.0015 0.0009 'International Tables Vol C Tables 4.2.6.8 and 6.1.1.4'
H H 0.0000 0.0000 'International Tables Vol C Tables 4.2.6.8 and 6.1.1.4'
O O 0.0056 0.0036 'International Tables Vol C Tables 4.2.6.8 and 6.1.1.4'
S S 0.0826 0.0763 'International Tables Vol C Tables 4.2.6.8 and 6.1.1.4'

loop_
_geom_angle_atom_site_label_1
_geom_angle_atom_site_label_2
_geom_angle_atom_site_label_3
_geom_angle
O2 S1 O4 118.8(2)
O2 S1 C6 109.6(2)
O2 S1 C8 107.8(2)
O4 S1 C6 108.9(2)
O4 S1 C8 107.9(2)
C6 S1 C8 102.5(2)
O1 S2 C7 107.7(2)
O1 S2 C13 108.5(2)
O3 S2 O1 119.1(2)
O3 S2 C7 108.6(2)
O3 S2 C13 107.0(2)
C7 S2 C13 105.2(2)
C10 C5 C29 118.7(5)
C12 C5 C10 123.1(5)
C12 C5 C29 118.0(5)
C14 C6 S1 120.3(4)
C14 C6 C20 121.0(5)
C20 C6 S1 118.6(4)
C11 C7 S2 120.0(4)
C11 C7 C24 120.9(5)
C24 C7 S2 119.0(4)
C21 C8 S1 119.5(4)
C21 C8 C23 121.5(5)
C23 C8 S1 118.9(4)
C15 C9 C16 123.1(5)
C15 C9 C36 119.9(5)
C16 C9 C36 116.9(5)
C25 C10 C5 121.1(5)
C33 C10 C5 120.1(5)
C33 C10 C25 118.8(5)
C7 C11 H11 119.5
C7 C11 C15 121.0(5)
C15 C11 H11 119.5
C5 C12 H12 119.7
C5 C12 C14 120.7(5)
C14 C12 H12 119.7
C17 C13 S2 119.5(4)
C17 C13 C19 121.1(4)
C19 C13 S2 119.5(4)
C6 C14 C12 120.1(5)
C6 C14 H14 120.0
C12 C14 H14 120.0
C9 C15 C11 122.3(5)
C9 C15 H15 118.8
C11 C15 H15 118.8
C22 C16 C9 121.2(5)
C22 C16 C41 118.8(6)
C41 C16 C9 120.0(5)
C13 C17 H17 120.9
C13 C17 C39 118.2(5)
C39 C17 H17 120.9
C22 C18 H18 118.8
C2 C18 H18 118.8
C2 C18 C22 122.4(6)
C13 C19 H19 119.9
C28 C19 C13 120.2(5)
C28 C19 H19 119.9
C6 C20 H20A 109.9
C6 C20 H20B 109.9
C6 C20 C29 109.0(4)
H20A C20 H20B 108.3
C29 C20 H20A 109.9
C29 C20 H20B 109.9
C8 C21 H21 120.9
C8 C21 C27 118.1(5)
C27 C21 H21 120.9
C16 C22 C18 118.7(6)
C16 C22 C32 120.5(6)
C18 C22 C32 120.7(6)
C8 C23 H23 120.5
C40 C23 C8 119.1(6)
C40 C23 H23 120.5
C7 C24 H24A 108.2
C7 C24 H24B 108.2
C7 C24 C36 116.2(4)
H24A C24 H24B 107.4
C36 C24 H24A 108.2
C36 C24 H24B 108.2
C10 C25 H25 119.6
C35 C25 C10 120.8(5)
C35 C25 H25 119.6
H26A C26 H26B 107.4
C32 C26 H26A 108.3
C32 C26 H26B 108.3
C36 C26 H26A 108.3
C36 C26 H26B 108.3
C36 C26 C32 115.9(5)
C21 C27 H27 119.5
C31 C27 C21 121.0(6)
C31 C27 H27 119.5
C19 C28 H28 120.3
C19 C28 C30 119.4(5)
C30 C28 H28 120.3
C5 C29 H29 107.8
C20 C29 C5 110.1(4)
C20 C29 H29 107.8
C20 C29 C43 111.5(4)
C43 C29 C5 111.6(4)
C43 C29 H29 107.8
C28 C30 H30 119.6
C28 C30 C39 120.9(5)
C39 C30 H30 119.6
C27 C31 H31 119.8
C27 C31 C40 120.4(6)
C40 C31 H31 119.8
C22 C32 C26 115.6(5)
C22 C32 H32A 108.4
C22 C32 H32B 108.4
C26 C32 H32A 108.4
C26 C32 H32B 108.4
H32A C32 H32B 107.4
C10 C33 C37 121.5(5)
C10 C33 C38 119.4(5)
C38 C33 C37 119.1(5)
C25 C35 H35 119.8
C25 C35 C42 120.4(5)
C42 C35 H35 119.8
C9 C36 H36 103.7
C24 C36 C9 115.7(4)
C24 C36 H36 103.7
C26 C36 C9 113.9(5)
C26 C36 C24 114.1(5)
C26 C36 H36 103.7
C33 C37 H37A 109.7
C33 C37 H37B 109.7
C33 C37 C43 109.7(4)
H37A C37 H37B 108.2
C43 C37 H37A 109.7
C43 C37 H37B 109.7
C33 C38 H38 119.6
C42 C38 C33 120.8(6)
C42 C38 H38 119.6
C17 C39 H39 119.8
C30 C39 C17 120.4(5)
C30 C39 H39 119.8
C23 C40 C31 119.8(6)
C23 C40 H40 120.1
C31 C40 H40 120.1
C16 C41 H41 119.9
C1 C41 C16 120.3(6)
C1 C41 H41 119.9
C35 C42 H42 120.1
C38 C42 C35 119.7(5)
C38 C42 H42 120.1
C29 C43 C37 110.1(4)
C29 C43 H43A 109.6
C29 C43 H43B 109.6
C37 C43 H43A 109.6
C37 C43 H43B 109.6
H43A C43 H43B 108.2
C41 C1 H1 120.0
C41 C1 C2 120.1(5)
C2 C1 H1 120.0
C18 C2 C1 119.5(6)
C18 C2 H2 120.3
C1 C2 H2 120.3

loop_
_geom_bond_atom_site_label_1
_geom_bond_atom_site_label_2
_geom_bond_distance
S1 O2 1.435(4)
S1 O4 1.445(4)
S1 C6 1.757(5)
S1 C8 1.759(5)
S2 O1 1.434(4)
S2 O3 1.434(4)
S2 C7 1.747(5)
S2 C13 1.761(4)
C5 C10 1.478(8)
C5 C12 1.347(7)
C5 C29 1.528(7)
C6 C14 1.325(7)
C6 C20 1.506(6)
C7 C11 1.339(7)
C7 C24 1.481(7)
C8 C21 1.375(8)
C8 C23 1.384(7)
C9 C15 1.339(7)
C9 C16 1.485(8)
C9 C36 1.498(8)
C10 C25 1.397(7)
C10 C33 1.394(8)
C11 H11 0.9500
C11 C15 1.439(8)
C12 H12 0.9500
C12 C14 1.455(7)
C13 C17 1.387(7)
C13 C19 1.393(7)
C14 H14 0.9500
C15 H15 0.9500
C16 C22 1.402(8)
C16 C41 1.412(8)
C17 H17 0.9500
C17 C39 1.393(8)
C18 H18 0.9500
C18 C22 1.403(8)
C18 C2 1.349(10)
C19 H19 0.9500
C19 C28 1.373(7)
C20 H20A 0.9900
C20 H20B 0.9900
C20 C29 1.522(6)
C21 H21 0.9500
C21 C27 1.392(7)
C22 C32 1.468(10)
C23 H23 0.9500
C23 C40 1.378(8)
C24 H24A 0.9900
C24 H24B 0.9900
C24 C36 1.491(7)
C25 H25 0.9500
C25 C35 1.371(7)
C26 H26A 0.9900
C26 H26B 0.9900
C26 C32 1.476(9)
C26 C36 1.472(7)
C27 H27 0.9500
C27 C31 1.356(11)
C28 H28 0.9500
C28 C30 1.379(9)
C29 H29 1.0000
C29 C43 1.526(6)
C30 H30 0.9500
C30 C39 1.387(10)
C31 H31 0.9500
C31 C40 1.384(12)
C32 H32A 0.9900
C32 H32B 0.9900
C33 C37 1.516(8)
C33 C38 1.400(8)
C35 H35 0.9500
C35 C42 1.381(8)
C36 H36 1.0000
C37 H37A 0.9900
C37 H37B 0.9900
C37 C43 1.529(7)
C38 H38 0.9500
C38 C42 1.370(9)
C39 H39 0.9500
C40 H40 0.9500
C41 H41 0.9500
C41 C1 1.389(7)
C42 H42 0.9500
C43 H43A 0.9900
C43 H43B 0.9900
C1 H1 0.9500
C1 C2 1.397(9)
C2 H2 0.9500
